data_7006321
loop_
_publ_author_name
'Ako, Ayuk M.'
'Mereacre, Valeriu'
'Cl\'erac, Rodolphe'
'Hewitt, Ian J.'
'Lan, Yanhua'
'Anson, Christopher E.'
'Powell, Annie K.'

_publ_section_title
;
 High-nuclearity 3d--4f [FeIII5LnIII8] complexes: synthesis, structure
 and magnetic properties
;
_journal_issue 45
_journal_name_full 'Dalton Transactions'
_journal_page_first 5245
_journal_paper_doi 10.1039/b714620p
_journal_year 2007
_chemical_formula_sum 'C111 H226 Cl6 Fe5 N9 O66 Pr8'
_chemical_formula_weight 4362.24
_chemical_name_systematic
;
?
;
_space_group_IT_number 14
_symmetry_cell_setting monoclinic
_symmetry_space_group_name_Hall '-P 2yn'
_symmetry_space_group_name_H-M 'P 1 21/n 1'
_atom_sites_solution_hydrogens geom
_atom_sites_solution_primary direct
_atom_sites_solution_secondary difmap
_audit_creation_method SHELXL-97
_cell_angle_alpha 90.00
_cell_angle_beta 106.651(1)
_cell_angle_gamma 90.00
_cell_formula_units_Z 2
_cell_length_a 16.1016(9)
_cell_length_b 30.7177(18)
_cell_length_c 17.9732(10)
_cell_measurement_reflns_used 25690
_cell_measurement_temperature 100(2)
_cell_measurement_theta_max 27.99
_cell_measurement_theta_min 2.31
_cell_volume 8516.9(8)
_computing_cell_refinement 'SMART-NT 5.6 (Bruker AXS Inc., 2000)'
_computing_data_collection 'SMART-NT 5.6 (Bruker AXS Inc., 2000)'
_computing_data_reduction 'SAINT+ 6.0 (Bruker AXS Inc., 2000)'
_computing_molecular_graphics 'SHELXTL 5.1 (Bruker AXS Inc., 1997)'
_computing_publication_material 'SHELXTL 5.1 (Bruker AXS Inc., 1997)'
_computing_structure_refinement 'SHELXTL 5.1 (Bruker AXS Inc., 1997)'
_computing_structure_solution 'SHELXTL 5.1 (Bruker AXS Inc., 1997)'
_diffrn_ambient_temperature 100(2)
_diffrn_detector_area_resol_mean 8.333
_diffrn_measured_fraction_theta_full 0.994
_diffrn_measured_fraction_theta_max 0.922
_diffrn_measurement_device_type 'Bruker SMART Apex'
_diffrn_measurement_method 'CCD area detector'
_diffrn_radiation_monochromator graphite
_diffrn_radiation_source 'rotating anode'
_diffrn_radiation_type MoK\a
_diffrn_radiation_wavelength 0.71073
_diffrn_reflns_av_R_equivalents 0.0372
_diffrn_reflns_av_sigmaI/netI 0.0414
_diffrn_reflns_limit_h_max 20
_diffrn_reflns_limit_h_min -21
_diffrn_reflns_limit_k_max 39
_diffrn_reflns_limit_k_min -28
_diffrn_reflns_limit_l_max 22
_diffrn_reflns_limit_l_min -20
_diffrn_reflns_number 41795
_diffrn_reflns_theta_full 25.00
_diffrn_reflns_theta_max 28.02
_diffrn_reflns_theta_min 1.48
_exptl_absorpt_coefficient_mu 2.829
_exptl_absorpt_correction_T_max 0.604
_exptl_absorpt_correction_T_min 0.454
_exptl_absorpt_correction_type multi-scan
_exptl_absorpt_process_details 'SADABS (Bruker AXS Inc., 2005)'
_exptl_crystal_colour 'pale yellow-brown'
_exptl_crystal_density_diffrn 1.701
_exptl_crystal_density_method 'not measured'
_exptl_crystal_description block
_exptl_crystal_F_000 4374
_exptl_crystal_size_max 0.26
_exptl_crystal_size_mid 0.23
_exptl_crystal_size_min 0.18
_refine_diff_density_max 1.553
_refine_diff_density_min -1.695
_refine_diff_density_rms 0.145
_refine_ls_extinction_method none
_refine_ls_goodness_of_fit_ref 1.061
_refine_ls_hydrogen_treatment mixed
_refine_ls_matrix_type full
_refine_ls_number_parameters 996
_refine_ls_number_reflns 19019
_refine_ls_number_restraints 10
_refine_ls_restrained_S_all 1.062
_refine_ls_R_factor_all 0.0544
_refine_ls_R_factor_gt 0.0381
_refine_ls_shift/su_max 0.002
_refine_ls_shift/su_mean 0.000
_refine_ls_structure_factor_coef Fsqd
_refine_ls_weighting_details 'calc w=1/[\s^2^(Fo^2^)+(0.0386P)^2^+25.4967P] where P=(Fo^2^+2Fc^2^)/3'
_refine_ls_weighting_scheme calc
_refine_ls_wR_factor_gt 0.0852
_refine_ls_wR_factor_ref 0.0924
_reflns_number_gt 15321
_reflns_number_total 19019
_reflns_threshold_expression >2sigma(I)
_cod_data_source_file b714620p.txt
_cod_data_source_block 339r
_cod_original_sg_symbol_H-M 'P 21/n'
_cod_database_code 7006321

loop_
_symmetry_equiv_pos_as_xyz
'x, y, z'
'-x+1/2, y+1/2, -z+1/2'
'-x, -y, -z'
'x-1/2, -y-1/2, z-1/2'

loop_
_atom_site_label
_atom_site_type_symbol
_atom_site_fract_x
_atom_site_fract_y
_atom_site_fract_z
_atom_site_U_iso_or_equiv
_atom_site_adp_type
_atom_site_occupancy
_atom_site_symmetry_multiplicity
_atom_site_calc_flag
_atom_site_refinement_flags
_atom_site_disorder_assembly
_atom_site_disorder_group
Pr1 Pr 0.480524(16) 0.490273(8) 0.691575(14) 0.01796(6) Uani 1 1 d . . .
Pr2 Pr 0.479988(15) 0.388316(7) 0.552630(14) 0.01650(6) Uani 1 1 d . A .
Pr3 Pr 0.697043(15) 0.462128(8) 0.631217(14) 0.01635(6) Uani 1 1 d . A .
Pr4 Pr 0.221699(15) 0.406161(8) 0.395500(14) 0.01715(6) Uani 1 1 d . . .
Fe1 Fe 0.5000 0.5000 0.5000 0.01471(17) Uani 1 2 d S . .
Fe2 Fe 0.29524(4) 0.32515(2) 0.53124(4) 0.01922(13) Uani 1 1 d . A .
Fe3 Fe 0.87506(4) 0.51915(2) 0.74627(4) 0.01849(13) Uani 1 1 d . A .
O1 O 0.57325(19) 0.44492(9) 0.51482(17) 0.0156(6) Uani 1 1 d D . .
H1 H 0.582(3) 0.4379(16) 0.472(2) 0.019 Uiso 1 1 d D . .
O2 O 0.42797(19) 0.46609(10) 0.55402(18) 0.0165(6) Uani 1 1 d D . .
H2 H 0.376(2) 0.4685(16) 0.533(3) 0.020 Uiso 1 1 d D . .
O3 O 0.5716(2) 0.51442(10) 0.60805(17) 0.0168(6) Uani 1 1 d D . .
H3 H 0.586(3) 0.5408(11) 0.615(3) 0.020 Uiso 1 1 d D . .
O4 O 0.5664(2) 0.43151(10) 0.66860(18) 0.0189(6) Uani 1 1 d D . .
H4 H 0.583(3) 0.4135(15) 0.705(3) 0.023 Uiso 1 1 d D . .
O5 O 0.3151(2) 0.38934(10) 0.53045(18) 0.0182(6) Uani 1 1 d D . .
H5 H 0.308(3) 0.4023(16) 0.568(2) 0.022 Uiso 1 1 d D . .
O6 O 0.7520(2) 0.53592(10) 0.69251(18) 0.0183(6) Uani 1 1 d D . .
H6 H 0.726(3) 0.5399(17) 0.724(3) 0.022 Uiso 1 1 d D . .
N1 N 0.2884(3) 0.25524(13) 0.4985(3) 0.0287(9) Uani 1 1 d . . .
C1A C 0.3870(8) 0.2425(4) 0.5204(8) 0.038(3) Uiso 0.50 1 d P A 1
H1A1 H 0.4082 0.2360 0.5766 0.045 Uiso 0.50 1 calc PR A 1
H1A2 H 0.3941 0.2160 0.4915 0.045 Uiso 0.50 1 calc PR A 1
C2A C 0.4391(7) 0.2783(3) 0.5016(7) 0.029(2) Uiso 0.50 1 d P A 1
H2A1 H 0.5013 0.2734 0.5283 0.035 Uiso 0.50 1 calc PR A 1
H2A2 H 0.4316 0.2788 0.4449 0.035 Uiso 0.50 1 calc PR A 1
C1B C 0.3667(6) 0.2459(3) 0.4794(6) 0.0221(19) Uiso 0.50 1 d P A 2
H1B1 H 0.3598 0.2531 0.4242 0.027 Uiso 0.50 1 calc PR A 2
H1B2 H 0.3808 0.2145 0.4873 0.027 Uiso 0.50 1 calc PR A 2
C2B C 0.4409(6) 0.2738(3) 0.5331(6) 0.0184(19) Uiso 0.50 1 d P A 2
H2B1 H 0.4524 0.2644 0.5878 0.022 Uiso 0.50 1 calc PR A 2
H2B2 H 0.4948 0.2704 0.5177 0.022 Uiso 0.50 1 calc PR A 2
O7 O 0.4132(2) 0.31828(10) 0.52492(19) 0.0225(7) Uani 1 1 d . . .
C3A C 0.2519(9) 0.2523(4) 0.4147(7) 0.044(3) Uiso 0.50 1 d P A 1
H3A1 H 0.2042 0.2307 0.4038 0.052 Uiso 0.50 1 calc PR A 1
H3A2 H 0.2972 0.2404 0.3929 0.052 Uiso 0.50 1 calc PR A 1
C4A C 0.2175(8) 0.2930(4) 0.3714(7) 0.025(3) Uiso 0.50 1 d P A 1
H4A1 H 0.2382 0.2949 0.3247 0.030 Uiso 0.50 1 calc PR A 1
H4A2 H 0.1534 0.2916 0.3539 0.030 Uiso 0.50 1 calc PR A 1
C3B C 0.2082(6) 0.2549(3) 0.4272(5) 0.0206(18) Uiso 0.50 1 d P A 2
H3B1 H 0.2121 0.2296 0.3943 0.025 Uiso 0.50 1 calc PR A 2
H3B2 H 0.1559 0.2509 0.4451 0.025 Uiso 0.50 1 calc PR A 2
C4B C 0.1984(8) 0.2910(4) 0.3839(7) 0.026(3) Uiso 0.50 1 d P A 2
H4B1 H 0.1357 0.2979 0.3665 0.031 Uiso 0.50 1 calc PR A 2
H4B2 H 0.2159 0.2839 0.3368 0.031 Uiso 0.50 1 calc PR A 2
O8 O 0.2432(2) 0.33010(10) 0.41645(18) 0.0224(7) Uani 1 1 d . . .
C5 C 0.2624(5) 0.2288(2) 0.5569(4) 0.0507(17) Uani 1 1 d . A .
H5A H 0.3070 0.2327 0.6074 0.061 Uiso 1 1 calc R . .
H5B H 0.2076 0.2409 0.5623 0.061 Uiso 1 1 calc R . .
C6 C 0.2500(6) 0.1821(2) 0.5430(4) 0.0579(19) Uani 1 1 d . . .
H6A H 0.2925 0.1720 0.5163 0.069 Uiso 0.50 1 calc PR A 1
H6B H 0.1915 0.1775 0.5068 0.069 Uiso 0.50 1 calc PR A 1
H6C H 0.2117 0.1781 0.4895 0.069 Uiso 0.50 1 calc PR A 2
H6D H 0.3069 0.1692 0.5448 0.069 Uiso 0.50 1 calc PR A 2
C7A C 0.2590(9) 0.1529(4) 0.6147(7) 0.039(3) Uiso 0.50 1 d P A 1
H7A1 H 0.2299 0.1672 0.6499 0.047 Uiso 0.50 1 calc PR A 1
H7A2 H 0.2293 0.1249 0.5979 0.047 Uiso 0.50 1 calc PR A 1
C8A C 0.3469(8) 0.1448(4) 0.6560(8) 0.044(3) Uiso 0.50 1 d P A 1
H8A1 H 0.3495 0.1265 0.7013 0.067 Uiso 0.50 1 calc PR A 1
H8A2 H 0.3764 0.1725 0.6731 0.067 Uiso 0.50 1 calc PR A 1
H8A3 H 0.3755 0.1297 0.6219 0.067 Uiso 0.50 1 calc PR A 1
C7B C 0.2141(13) 0.1572(6) 0.5945(12) 0.076(5) Uiso 0.50 1 d P A 2
H7B1 H 0.2284 0.1701 0.6471 0.091 Uiso 0.50 1 calc PR A 2
H7B2 H 0.2329 0.1264 0.5980 0.091 Uiso 0.50 1 calc PR A 2
C8B C 0.1126(17) 0.1626(9) 0.5480(16) 0.125(9) Uiso 0.50 1 d P A 2
H8B1 H 0.0773 0.1472 0.5759 0.188 Uiso 0.50 1 calc PR A 2
H8B2 H 0.1016 0.1504 0.4957 0.188 Uiso 0.50 1 calc PR A 2
H8B3 H 0.0972 0.1936 0.5442 0.188 Uiso 0.50 1 calc PR A 2
N2 N 1.0102(2) 0.49743(12) 0.7623(2) 0.0212(8) Uani 1 1 d . . .
C9 C 1.0021(3) 0.46359(16) 0.7008(3) 0.0253(10) Uani 1 1 d . . .
H9A H 1.0533 0.4442 0.7149 0.030 Uiso 1 1 calc R . .
H9B H 0.9995 0.4777 0.6507 0.030 Uiso 1 1 calc R . .
C10 C 0.9206(3) 0.43726(16) 0.6928(3) 0.0248(10) Uani 1 1 d . . .
H10A H 0.9096 0.4180 0.6469 0.030 Uiso 1 1 calc R . .
H10B H 0.9275 0.4189 0.7395 0.030 Uiso 1 1 calc R . .
O9 O 0.8504(2) 0.46613(10) 0.68436(19) 0.0221(7) Uani 1 1 d . . .
C11 C 1.0526(3) 0.53777(16) 0.7468(3) 0.0270(10) Uani 1 1 d . . .
H11A H 1.1102 0.5307 0.7406 0.032 Uiso 1 1 calc R . .
H11B H 1.0611 0.5579 0.7914 0.032 Uiso 1 1 calc R . .
C12 C 0.9966(3) 0.55995(17) 0.6728(3) 0.0292(11) Uani 1 1 d . . .
H12A H 1.0111 0.5913 0.6742 0.035 Uiso 1 1 calc R . .
H12B H 1.0092 0.5469 0.6268 0.035 Uiso 1 1 calc R . .
O10 O 0.9076(2) 0.55492(10) 0.66652(19) 0.0224(7) Uani 1 1 d . . .
C13 C 1.0527(3) 0.47992(16) 0.8411(3) 0.0265(10) Uani 1 1 d . . .
H13A H 1.0237 0.4523 0.8475 0.032 Uiso 1 1 calc R . .
H13B H 1.0435 0.5008 0.8799 0.032 Uiso 1 1 calc R . .
C14 C 1.1503(3) 0.47124(17) 0.8589(3) 0.0300(11) Uani 1 1 d . . .
H14A H 1.1827 0.4982 0.8790 0.036 Uiso 1 1 calc R . .
H14B H 1.1639 0.4630 0.8104 0.036 Uiso 1 1 calc R . .
C15 C 1.1794(4) 0.43465(18) 0.9190(3) 0.0370(13) Uani 1 1 d . . .
H15A H 1.2432 0.4358 0.9411 0.044 Uiso 1 1 calc R . .
H15B H 1.1532 0.4393 0.9618 0.044 Uiso 1 1 calc R . .
C16 C 1.1538(4) 0.3899(2) 0.8839(4) 0.0443(14) Uani 1 1 d . . .
H16A H 1.1728 0.3677 0.9243 0.066 Uiso 1 1 calc R . .
H16B H 1.1812 0.3847 0.8426 0.066 Uiso 1 1 calc R . .
H16C H 1.0906 0.3885 0.8622 0.066 Uiso 1 1 calc R . .
O11 O 0.6090(2) 0.34481(11) 0.5960(2) 0.0284(8) Uani 1 1 d . . .
O12 O 0.7270(2) 0.38569(10) 0.6387(2) 0.0284(8) Uani 1 1 d . . .
C17 C 0.6894(3) 0.34933(15) 0.6236(3) 0.0227(10) Uani 1 1 d . A .
C18 C 0.7442(3) 0.30767(15) 0.6425(3) 0.0252(10) Uani 1 1 d . . .
C19 C 0.8407(4) 0.31839(18) 0.6622(4) 0.0432(15) Uani 1 1 d . A .
H19A H 0.8745 0.2914 0.6738 0.065 Uiso 1 1 calc R . .
H19B H 0.8569 0.3377 0.7075 0.065 Uiso 1 1 calc R . .
H19C H 0.8526 0.3330 0.6178 0.065 Uiso 1 1 calc R . .
C20 C 0.7192(4) 0.27727(18) 0.5726(4) 0.0399(14) Uani 1 1 d . A .
H20A H 0.7541 0.2507 0.5843 0.060 Uiso 1 1 calc R . .
H20B H 0.7297 0.2918 0.5276 0.060 Uiso 1 1 calc R . .
H20C H 0.6576 0.2698 0.5608 0.060 Uiso 1 1 calc R . .
C21 C 0.7251(4) 0.28641(19) 0.7124(4) 0.0406(14) Uani 1 1 d . A .
H21A H 0.7592 0.2596 0.7259 0.061 Uiso 1 1 calc R . .
H21B H 0.6632 0.2794 0.6997 0.061 Uiso 1 1 calc R . .
H21C H 0.7406 0.3065 0.7566 0.061 Uiso 1 1 calc R . .
O13 O 0.4506(2) 0.36119(11) 0.67421(19) 0.0252(7) Uani 1 1 d . . .
O14 O 0.3383(2) 0.31463(10) 0.64632(19) 0.0246(7) Uani 1 1 d . . .
C22 C 0.4071(3) 0.33108(15) 0.6918(3) 0.0225(9) Uani 1 1 d . A .
C23 C 0.4363(3) 0.31210(17) 0.7739(3) 0.0305(11) Uani 1 1 d . . .
C24 C 0.5165(5) 0.3356(2) 0.8231(4) 0.0517(17) Uani 1 1 d . A .
H24A H 0.5029 0.3664 0.8277 0.078 Uiso 1 1 calc R . .
H24B H 0.5633 0.3331 0.7984 0.078 Uiso 1 1 calc R . .
H24C H 0.5351 0.3224 0.8749 0.078 Uiso 1 1 calc R . .
C25 C 0.3625(5) 0.3162(3) 0.8118(4) 0.068(2) Uani 1 1 d . A .
H25A H 0.3495 0.3470 0.8169 0.101 Uiso 1 1 calc R . .
H25B H 0.3801 0.3026 0.8633 0.101 Uiso 1 1 calc R . .
H25C H 0.3107 0.3015 0.7793 0.101 Uiso 1 1 calc R . .
C26 C 0.4581(6) 0.2641(2) 0.7663(4) 0.063(2) Uani 1 1 d . A .
H26A H 0.5052 0.2619 0.7420 0.094 Uiso 1 1 calc R . .
H26B H 0.4067 0.2490 0.7340 0.094 Uiso 1 1 calc R . .
H26C H 0.4763 0.2507 0.8179 0.094 Uiso 1 1 calc R . .
O15 O 0.7280(2) 0.45604(11) 0.77438(19) 0.0252(7) Uani 1 1 d . . .
O16 O 0.8567(2) 0.48574(10) 0.83628(18) 0.0232(7) Uani 1 1 d . . .
C27 C 0.7946(3) 0.45945(15) 0.8320(3) 0.0208(9) Uani 1 1 d . A .
C28 C 0.8026(3) 0.42922(16) 0.9014(3) 0.0271(10) Uani 1 1 d . . .
C29 C 0.8595(4) 0.39076(17) 0.8901(3) 0.0336(12) Uani 1 1 d . A .
H29A H 0.8306 0.3756 0.8416 0.050 Uiso 1 1 calc R . .
H29B H 0.8682 0.3705 0.9338 0.050 Uiso 1 1 calc R . .
H29C H 0.9158 0.4018 0.8876 0.050 Uiso 1 1 calc R . .
C30 C 0.7140(4) 0.4121(2) 0.9019(4) 0.0507(18) Uani 1 1 d . A .
H30A H 0.6870 0.3970 0.8529 0.076 Uiso 1 1 calc R . .
H30B H 0.6772 0.4364 0.9078 0.076 Uiso 1 1 calc R . .
H30C H 0.7208 0.3917 0.9452 0.076 Uiso 1 1 calc R . .
C31 C 0.8464(5) 0.4535(2) 0.9769(3) 0.0470(16) Uani 1 1 d . A .
H31A H 0.8092 0.4775 0.9836 0.070 Uiso 1 1 calc R . .
H31B H 0.9023 0.4650 0.9746 0.070 Uiso 1 1 calc R . .
H31C H 0.8557 0.4334 1.0209 0.070 Uiso 1 1 calc R . .
O17 O 0.1766(2) 0.32671(11) 0.5448(2) 0.0251(7) Uani 1 1 d . . .
O18 O 0.1201(2) 0.38369(11) 0.4692(2) 0.0257(7) Uani 1 1 d . . .
C32 C 0.1161(3) 0.35373(15) 0.5154(3) 0.0233(10) Uani 1 1 d . A .
C33 C 0.0340(3) 0.34812(17) 0.5422(3) 0.0291(11) Uani 1 1 d . . .
C34 C -0.0044(5) 0.3035(2) 0.5139(5) 0.065(2) Uani 1 1 d . A .
H34A H -0.0569 0.2989 0.5301 0.098 Uiso 1 1 calc R . .
H34B H 0.0381 0.2808 0.5365 0.098 Uiso 1 1 calc R . .
H34C H -0.0189 0.3023 0.4572 0.098 Uiso 1 1 calc R . .
C35 C -0.0301(4) 0.3843(2) 0.5109(3) 0.0415(14) Uani 1 1 d . A .
H35A H -0.0040 0.4123 0.5310 0.062 Uiso 1 1 calc R . .
H35B H -0.0824 0.3796 0.5274 0.062 Uiso 1 1 calc R . .
H35C H -0.0455 0.3845 0.4541 0.062 Uiso 1 1 calc R . .
C36 C 0.0627(4) 0.3489(2) 0.6312(3) 0.0420(14) Uani 1 1 d . A .
H36A H 0.0867 0.3776 0.6493 0.063 Uiso 1 1 calc R . .
H36B H 0.1070 0.3266 0.6508 0.063 Uiso 1 1 calc R . .
H36C H 0.0126 0.3431 0.6504 0.063 Uiso 1 1 calc R . .
O19 O 0.9004(2) 0.57033(10) 0.81849(19) 0.0243(7) Uani 1 1 d . . .
O20 O 0.8298(2) 0.62307(10) 0.73835(18) 0.0242(7) Uani 1 1 d . . .
C37 C 0.8723(3) 0.60921(16) 0.8034(3) 0.0249(10) Uani 1 1 d . A .
C38 C 0.8884(3) 0.64042(17) 0.8736(3) 0.0297(11) Uani 1 1 d . . .
C39 C 0.9173(4) 0.68459(17) 0.8504(4) 0.0432(15) Uani 1 1 d . A .
H39A H 0.9725 0.6812 0.8383 0.065 Uiso 1 1 calc R . .
H39B H 0.9246 0.7052 0.8935 0.065 Uiso 1 1 calc R . .
H39C H 0.8733 0.6957 0.8047 0.065 Uiso 1 1 calc R . .
C40 C 0.9547(4) 0.6222(2) 0.9446(3) 0.0447(15) Uani 1 1 d . A .
H40A H 1.0104 0.6187 0.9333 0.067 Uiso 1 1 calc R . .
H40B H 0.9349 0.5939 0.9579 0.067 Uiso 1 1 calc R . .
H40C H 0.9617 0.6423 0.9883 0.067 Uiso 1 1 calc R . .
C41 C 0.8018(4) 0.6460(2) 0.8916(3) 0.0453(15) Uani 1 1 d . A .
H41A H 0.8094 0.6656 0.9361 0.068 Uiso 1 1 calc R . .
H41B H 0.7814 0.6176 0.9040 0.068 Uiso 1 1 calc R . .
H41C H 0.7590 0.6584 0.8463 0.068 Uiso 1 1 calc R . .
O21 O 0.3915(3) 0.54463(12) 0.7458(2) 0.0328(8) Uani 1 1 d . . .
O22 O 0.4050(2) 0.55670(11) 0.6293(2) 0.0313(8) Uani 1 1 d . . .
C42 C 0.3749(3) 0.56773(15) 0.6841(3) 0.0234(10) Uani 1 1 d . . .
C43 C 0.3195(3) 0.60882(16) 0.6781(3) 0.0264(10) Uani 1 1 d . . .
C44 C 0.2999(4) 0.62988(17) 0.5972(3) 0.0325(12) Uani 1 1 d . . .
H44A H 0.3545 0.6380 0.5869 0.049 Uiso 1 1 calc R . .
H44B H 0.2644 0.6560 0.5955 0.049 Uiso 1 1 calc R . .
H44C H 0.2685 0.6091 0.5578 0.049 Uiso 1 1 calc R . .
C45 C 0.3716(5) 0.64041(19) 0.7401(3) 0.0446(15) Uani 1 1 d . . .
H45A H 0.4257 0.6481 0.7287 0.067 Uiso 1 1 calc R . .
H45B H 0.3849 0.6265 0.7913 0.067 Uiso 1 1 calc R . .
H45C H 0.3374 0.6668 0.7401 0.067 Uiso 1 1 calc R . .
C46 C 0.2346(4) 0.5962(2) 0.6948(4) 0.0514(17) Uani 1 1 d . . .
H46A H 0.2474 0.5830 0.7465 0.077 Uiso 1 1 calc R . .
H46B H 0.2030 0.5753 0.6557 0.077 Uiso 1 1 calc R . .
H46C H 0.1990 0.6223 0.6929 0.077 Uiso 1 1 calc R . .
O23 O 0.3815(2) 0.39895(10) 0.40435(18) 0.0196(6) Uani 1 1 d . . .
O24 O 0.4987(2) 0.35868(11) 0.4224(2) 0.0250(7) Uani 1 1 d . . .
C47 C 0.4271(3) 0.37029(14) 0.3803(3) 0.0204(9) Uani 1 1 d . A .
C48 C 0.3905(3) 0.35219(17) 0.3015(3) 0.0302(11) Uani 1 1 d . . .
H48A H 0.3878 0.3751 0.2629 0.045 Uiso 1 1 calc R A .
H48B H 0.3319 0.3411 0.2962 0.045 Uiso 1 1 calc R . .
H48C H 0.4273 0.3284 0.2933 0.045 Uiso 1 1 calc R . .
O25 O 0.7426(2) 0.52168(10) 0.53703(18) 0.0193(6) Uani 1 1 d . . .
O26 O 0.7703(2) 0.45251(10) 0.5214(2) 0.0254(7) Uani 1 1 d . . .
C49 C 0.7844(3) 0.49154(15) 0.5121(3) 0.0226(9) Uani 1 1 d . A .
C50 C 0.8495(3) 0.50527(17) 0.4715(3) 0.0293(11) Uani 1 1 d . . .
H50A H 0.8192 0.5161 0.4195 0.044 Uiso 1 1 calc R A .
H50B H 0.8857 0.4803 0.4671 0.044 Uiso 1 1 calc R . .
H50C H 0.8862 0.5284 0.5013 0.044 Uiso 1 1 calc R . .
N3 N 0.6178(3) 0.52413(15) 0.8337(3) 0.0345(10) Uani 1 1 d . . .
O27 O 0.6070(2) 0.54117(11) 0.7668(2) 0.0300(8) Uani 1 1 d . . .
O28 O 0.5662(3) 0.49282(12) 0.8370(2) 0.0333(8) Uani 1 1 d . . .
O29 O 0.6739(3) 0.53626(15) 0.8905(2) 0.0539(13) Uani 1 1 d . . .
N4 N 0.3389(3) 0.43955(14) 0.7310(3) 0.0315(10) Uani 1 1 d . . .
O30 O 0.3327(2) 0.45221(11) 0.6615(2) 0.0280(7) Uani 1 1 d . . .
O31 O 0.4113(3) 0.44594(12) 0.7808(2) 0.0316(8) Uani 1 1 d . . .
O32 O 0.2779(3) 0.42241(16) 0.7470(3) 0.0560(13) Uani 1 1 d . . .
N51 N 0.4966(7) 0.4830(3) 0.9758(5) 0.0223(17) Uani 0.50 1 d P B 1
H51 H 0.5202 0.4927 0.9372 0.027 Uiso 0.50 1 calc PR B 1
C51 C 0.5458(10) 0.5057(4) 1.0491(7) 0.025(2) Uani 0.50 1 d P B 1
H51A H 0.5442 0.5374 1.0395 0.030 Uiso 0.50 1 calc PR B 1
H51B H 0.5168 0.5000 1.0898 0.030 Uiso 0.50 1 calc PR B 1
C52 C 0.6385(8) 0.4913(4) 1.0781(7) 0.030(2) Uani 0.50 1 d P B 1
H52A H 0.6629 0.4907 1.0335 0.036 Uiso 0.50 1 calc PR B 1
H52B H 0.6709 0.5137 1.1148 0.036 Uiso 0.50 1 calc PR B 1
O51 O 0.6544(5) 0.4498(2) 1.1162(4) 0.0340(17) Uani 0.50 1 d P B 1
H51C H 0.6358 0.4500 1.1553 0.051 Uiso 0.50 1 calc PR B 1
C53 C 0.4050(10) 0.4963(4) 0.9514(6) 0.027(2) Uani 0.50 1 d P B 1
H53A H 0.3774 0.4871 0.9915 0.032 Uiso 0.50 1 calc PR B 1
H53B H 0.3751 0.4810 0.9025 0.032 Uiso 0.50 1 calc PR B 1
C54 C 0.3928(7) 0.5452(4) 0.9388(6) 0.032(2) Uani 0.50 1 d P B 1
H54A H 0.3317 0.5514 0.9101 0.038 Uiso 0.50 1 calc PR B 1
H54B H 0.4060 0.5601 0.9897 0.038 Uiso 0.50 1 calc PR B 1
O52 O 0.4477(5) 0.5617(2) 0.8963(4) 0.0363(17) Uani 0.50 1 d P B 1
H52 H 0.4361 0.5494 0.8529 0.054 Uiso 0.50 1 calc PR B 1
C55 C 0.5025(7) 0.4336(3) 0.9756(6) 0.026(2) Uani 0.50 1 d P B 1
H55A H 0.5644 0.4252 0.9889 0.031 Uiso 0.50 1 calc PR B 1
H55B H 0.4740 0.4229 0.9224 0.031 Uiso 0.50 1 calc PR B 1
C56 C 0.4614(6) 0.4110(3) 1.0318(6) 0.026(2) Uani 0.50 1 d P B 1
H56A H 0.3978 0.4153 1.0145 0.031 Uiso 0.50 1 calc PR B 1
H56B H 0.4841 0.4238 1.0842 0.031 Uiso 0.50 1 calc PR B 1
C57 C 0.4826(8) 0.3615(4) 1.0346(6) 0.033(2) Uani 0.50 1 d P B 1
H57A H 0.4654 0.3495 0.9813 0.040 Uiso 0.50 1 calc PR B 1
H57B H 0.5459 0.3572 1.0567 0.040 Uiso 0.50 1 calc PR B 1
C58 C 0.4359(12) 0.3378(5) 1.0830(10) 0.057(4) Uani 0.50 1 d P B 1
H58A H 0.4506 0.3068 1.0846 0.086 Uiso 0.50 1 calc PR B 1
H58B H 0.3732 0.3414 1.0603 0.086 Uiso 0.50 1 calc PR B 1
H58C H 0.4531 0.3497 1.1358 0.086 Uiso 0.50 1 calc PR B 1
Cl1 Cl 0.4282(8) 0.3077(4) 1.1172(9) 0.221(6) Uani 0.50 1 d PD C 2
Cl2 Cl 0.3910(12) 0.3705(6) 0.9890(12) 0.317(10) Uani 0.50 1 d PD C 2
C61 C 0.415(3) 0.3634(10) 1.0912(19) 0.195(19) Uiso 0.50 1 d PD C 2
H61A H 0.4696 0.3793 1.1171 0.234 Uiso 0.50 1 calc PR C 2
H61B H 0.3682 0.3760 1.1094 0.234 Uiso 0.50 1 calc PR C 2
Cl3 Cl 0.1725(3) 0.26120(11) 0.8516(3) 0.1402(14) Uani 1 1 d D . .
Cl4 Cl 0.0038(3) 0.28532(12) 0.8629(3) 0.1471(16) Uani 1 1 d D . .
C71A C 0.0735(8) 0.2441(4) 0.8577(8) 0.087(4) Uiso 0.80 1 d P D 1
H71A H 0.0823 0.2254 0.9042 0.104 Uiso 0.80 1 calc PR D 1
H71B H 0.0461 0.2260 0.8117 0.104 Uiso 0.80 1 calc PR D 1
C71B C 0.0551(17) 0.2527(18) 0.801(3) 0.109(19) Uiso 0.20 1 d PD D 2
H71C H 0.0395 0.2639 0.7470 0.131 Uiso 0.20 1 calc PR D 2
H71D H 0.0389 0.2216 0.8002 0.131 Uiso 0.20 1 calc PR D 2

loop_
_atom_site_aniso_label
_atom_site_aniso_U_11
_atom_site_aniso_U_22
_atom_site_aniso_U_33
_atom_site_aniso_U_23
_atom_site_aniso_U_13
_atom_site_aniso_U_12
Pr1 0.02039(12) 0.01927(12) 0.01547(11) 0.00040(9) 0.00715(9) 0.00134(9)
Pr2 0.01664(11) 0.01495(11) 0.01756(12) 0.00102(8) 0.00434(9) 0.00014(9)
Pr3 0.01467(11) 0.01629(11) 0.01740(11) 0.00084(9) 0.00346(9) -0.00013(9)
Pr4 0.01612(12) 0.01695(12) 0.01777(12) 0.00028(9) 0.00389(9) -0.00053(9)
Fe1 0.0148(4) 0.0152(4) 0.0141(4) 0.0006(3) 0.0039(3) 0.0000(3)
Fe2 0.0207(3) 0.0167(3) 0.0204(3) 0.0003(2) 0.0062(3) -0.0007(2)
Fe3 0.0163(3) 0.0188(3) 0.0194(3) 0.0001(2) 0.0035(2) 0.0002(2)
O1 0.0180(15) 0.0166(14) 0.0126(14) -0.0015(11) 0.0053(12) 0.0012(12)
O2 0.0119(14) 0.0175(15) 0.0196(15) 0.0010(12) 0.0036(12) -0.0006(12)
O3 0.0185(15) 0.0151(15) 0.0166(15) 0.0013(11) 0.0047(12) 0.0007(12)
O4 0.0193(16) 0.0172(15) 0.0202(16) 0.0028(12) 0.0055(13) 0.0007(12)
O5 0.0183(15) 0.0184(15) 0.0181(15) -0.0009(12) 0.0056(13) 0.0003(12)
O6 0.0186(16) 0.0170(15) 0.0187(16) -0.0012(12) 0.0041(12) -0.0002(12)
N1 0.036(2) 0.022(2) 0.029(2) 0.0006(16) 0.0110(19) -0.0033(18)
O7 0.0226(17) 0.0155(15) 0.0294(18) -0.0004(13) 0.0074(14) 0.0021(13)
O8 0.0258(17) 0.0191(16) 0.0212(16) -0.0019(12) 0.0047(13) -0.0031(13)
C5 0.074(5) 0.035(3) 0.052(4) 0.008(3) 0.032(4) -0.003(3)
C6 0.080(5) 0.040(4) 0.061(5) -0.001(3) 0.031(4) -0.010(3)
N2 0.0187(19) 0.023(2) 0.0209(19) 0.0007(15) 0.0034(15) -0.0015(15)
C9 0.018(2) 0.032(3) 0.026(2) -0.007(2) 0.0064(19) 0.0013(19)
C10 0.018(2) 0.025(2) 0.029(3) -0.0035(19) 0.0047(19) 0.0025(19)
O9 0.0183(16) 0.0210(16) 0.0253(17) -0.0025(13) 0.0038(13) 0.0028(13)
C11 0.018(2) 0.027(2) 0.035(3) 0.005(2) 0.004(2) -0.0032(19)
C12 0.018(2) 0.033(3) 0.037(3) 0.011(2) 0.008(2) 0.001(2)
O10 0.0146(15) 0.0243(17) 0.0277(17) 0.0028(13) 0.0052(13) -0.0004(13)
C13 0.025(2) 0.029(3) 0.022(2) 0.0017(19) 0.002(2) 0.002(2)
C14 0.022(2) 0.035(3) 0.030(3) 0.003(2) 0.002(2) 0.002(2)
C15 0.028(3) 0.037(3) 0.040(3) 0.010(2) 0.001(2) 0.004(2)
C16 0.047(4) 0.043(3) 0.043(3) 0.007(3) 0.013(3) 0.009(3)
O11 0.0216(17) 0.0257(18) 0.035(2) -0.0005(14) 0.0034(15) 0.0066(14)
O12 0.0254(18) 0.0175(16) 0.043(2) 0.0011(14) 0.0107(16) 0.0019(14)
C17 0.023(2) 0.020(2) 0.025(2) 0.0037(18) 0.0073(19) 0.0062(18)
C18 0.024(2) 0.017(2) 0.035(3) 0.0048(19) 0.010(2) 0.0048(18)
C19 0.024(3) 0.029(3) 0.077(5) 0.006(3) 0.015(3) 0.007(2)
C20 0.046(3) 0.025(3) 0.050(4) -0.002(2) 0.017(3) 0.008(2)
C21 0.047(3) 0.031(3) 0.043(3) 0.017(2) 0.013(3) 0.004(3)
O13 0.0295(18) 0.0267(17) 0.0194(16) 0.0021(13) 0.0069(14) -0.0042(14)
O14 0.0270(18) 0.0250(17) 0.0222(17) 0.0017(13) 0.0075(14) -0.0035(14)
C22 0.026(2) 0.024(2) 0.019(2) 0.0025(17) 0.0085(19) 0.0029(19)
C23 0.032(3) 0.037(3) 0.023(2) 0.008(2) 0.008(2) 0.001(2)
C24 0.058(4) 0.056(4) 0.031(3) 0.015(3) -0.004(3) -0.010(3)
C25 0.052(4) 0.123(7) 0.036(4) 0.021(4) 0.025(3) 0.004(4)
C26 0.092(6) 0.038(4) 0.045(4) 0.016(3) -0.001(4) 0.008(4)
O15 0.0206(16) 0.0331(19) 0.0207(17) 0.0041(13) 0.0042(13) -0.0042(14)
O16 0.0205(16) 0.0273(18) 0.0201(16) 0.0027(13) 0.0031(13) -0.0022(13)
C27 0.022(2) 0.023(2) 0.018(2) 0.0010(17) 0.0069(18) 0.0015(18)
C28 0.028(3) 0.032(3) 0.023(2) 0.008(2) 0.010(2) 0.003(2)
C29 0.039(3) 0.029(3) 0.033(3) 0.004(2) 0.011(2) 0.007(2)
C30 0.033(3) 0.065(4) 0.057(4) 0.040(3) 0.017(3) 0.009(3)
C31 0.075(5) 0.041(3) 0.022(3) 0.006(2) 0.010(3) 0.013(3)
O17 0.0223(17) 0.0255(17) 0.0280(18) 0.0026(13) 0.0079(14) -0.0020(14)
O18 0.0214(17) 0.0281(18) 0.0300(18) 0.0044(14) 0.0112(14) 0.0006(14)
C32 0.023(2) 0.023(2) 0.027(2) -0.0039(18) 0.011(2) -0.0060(19)
C33 0.023(2) 0.036(3) 0.031(3) 0.000(2) 0.013(2) -0.003(2)
C34 0.045(4) 0.057(4) 0.108(7) -0.033(4) 0.044(4) -0.025(3)
C35 0.028(3) 0.064(4) 0.038(3) 0.015(3) 0.019(2) 0.010(3)
C36 0.036(3) 0.058(4) 0.037(3) 0.008(3) 0.019(3) 0.012(3)
O19 0.0275(18) 0.0193(16) 0.0220(17) -0.0006(12) 0.0006(14) 0.0006(13)
O20 0.0278(18) 0.0207(16) 0.0206(17) -0.0007(12) 0.0013(14) 0.0009(13)
C37 0.023(2) 0.026(2) 0.023(2) -0.0017(18) 0.0011(19) -0.0044(19)
C38 0.033(3) 0.028(3) 0.023(2) -0.0061(19) -0.001(2) 0.004(2)
C39 0.053(4) 0.025(3) 0.044(3) -0.012(2) 0.002(3) -0.003(3)
C40 0.054(4) 0.042(3) 0.028(3) -0.009(2) -0.004(3) 0.013(3)
C41 0.048(4) 0.054(4) 0.031(3) -0.010(3) 0.007(3) 0.009(3)
O21 0.046(2) 0.032(2) 0.0256(18) 0.0048(14) 0.0190(17) 0.0108(17)
O22 0.042(2) 0.0313(19) 0.0261(18) 0.0035(14) 0.0186(16) 0.0159(16)
C42 0.026(2) 0.024(2) 0.022(2) -0.0023(18) 0.0099(19) 0.0017(19)
C43 0.029(3) 0.026(2) 0.027(3) -0.0007(19) 0.013(2) 0.002(2)
C44 0.041(3) 0.028(3) 0.030(3) 0.001(2) 0.014(2) 0.005(2)
C45 0.062(4) 0.034(3) 0.035(3) -0.003(2) 0.010(3) 0.006(3)
C46 0.039(3) 0.051(4) 0.073(5) 0.022(3) 0.029(3) 0.014(3)
O23 0.0196(16) 0.0180(15) 0.0219(16) 0.0004(12) 0.0070(13) 0.0003(12)
O24 0.0218(17) 0.0258(17) 0.0280(18) -0.0008(14) 0.0083(14) 0.0031(14)
C47 0.022(2) 0.013(2) 0.027(2) 0.0010(17) 0.0076(19) -0.0011(17)
C48 0.030(3) 0.032(3) 0.027(3) -0.004(2) 0.006(2) 0.005(2)
O25 0.0190(16) 0.0199(15) 0.0189(15) -0.0019(12) 0.0054(13) 0.0023(12)
O26 0.0256(18) 0.0230(17) 0.0288(18) -0.0042(13) 0.0098(14) -0.0019(14)
C49 0.015(2) 0.024(2) 0.027(2) -0.0032(18) 0.0028(18) -0.0018(18)
C50 0.027(3) 0.030(3) 0.033(3) 0.001(2) 0.011(2) 0.002(2)
N3 0.043(3) 0.033(2) 0.022(2) -0.0028(18) 0.001(2) 0.004(2)
O27 0.035(2) 0.0308(19) 0.0206(17) -0.0022(14) 0.0013(15) -0.0029(15)
O28 0.043(2) 0.036(2) 0.0201(17) 0.0020(14) 0.0067(16) -0.0001(17)
O29 0.067(3) 0.050(3) 0.028(2) -0.0059(18) -0.014(2) -0.006(2)
N4 0.037(3) 0.035(2) 0.030(2) -0.0030(18) 0.021(2) -0.005(2)
O30 0.0280(18) 0.0345(19) 0.0249(18) 0.0011(14) 0.0131(15) -0.0038(15)
O31 0.041(2) 0.0308(19) 0.0249(18) 0.0023(14) 0.0127(16) -0.0039(16)
O32 0.055(3) 0.073(3) 0.053(3) 0.001(2) 0.035(2) -0.025(2)
N51 0.016(5) 0.035(5) 0.016(4) 0.001(3) 0.005(4) 0.000(4)
C51 0.009(6) 0.039(7) 0.028(6) -0.002(5) 0.006(5) 0.001(5)
C52 0.030(6) 0.035(6) 0.031(6) -0.002(5) 0.020(5) -0.004(5)
O51 0.036(4) 0.040(4) 0.027(4) 0.005(3) 0.009(3) 0.010(3)
C53 0.018(6) 0.036(6) 0.023(6) 0.007(4) 0.001(5) 0.008(5)
C54 0.032(6) 0.045(7) 0.019(5) 0.002(4) 0.008(4) 0.013(5)
O52 0.045(5) 0.036(4) 0.030(4) 0.002(3) 0.014(4) 0.003(4)
C55 0.031(5) 0.022(5) 0.023(5) -0.004(4) 0.006(4) 0.000(4)
C56 0.024(5) 0.028(5) 0.024(5) -0.003(4) 0.007(4) 0.000(4)
C57 0.035(6) 0.039(6) 0.029(6) -0.003(4) 0.013(5) 0.002(5)
C58 0.073(11) 0.034(8) 0.061(9) 0.017(7) 0.011(8) -0.017(7)
Cl1 0.189(10) 0.209(11) 0.284(15) -0.141(11) 0.098(10) -0.071(9)
Cl2 0.258(18) 0.294(18) 0.36(2) -0.137(17) 0.024(16) 0.029(14)
Cl3 0.131(3) 0.094(2) 0.228(5) -0.001(2) 0.104(3) -0.017(2)
Cl4 0.136(3) 0.119(3) 0.220(4) 0.071(3) 0.106(3) 0.014(2)

loop_
_atom_type_symbol
_atom_type_description
_atom_type_scat_dispersion_real
_atom_type_scat_dispersion_imag
_atom_type_scat_source
C C 0.0033 0.0016 'International Tables Vol C Tables 4.2.6.8 and 6.1.1.4'
H H 0.0000 0.0000 'International Tables Vol C Tables 4.2.6.8 and 6.1.1.4'
N N 0.0061 0.0033 'International Tables Vol C Tables 4.2.6.8 and 6.1.1.4'
O O 0.0106 0.0060 'International Tables Vol C Tables 4.2.6.8 and 6.1.1.4'
Cl Cl 0.1484 0.1585 'International Tables Vol C Tables 4.2.6.8 and 6.1.1.4'
Fe Fe 0.3463 0.8444 'International Tables Vol C Tables 4.2.6.8 and 6.1.1.4'
Pr Pr -0.2180 2.8214 'International Tables Vol C Tables 4.2.6.8 and 6.1.1.4'

loop_
_geom_angle_atom_site_label_1
_geom_angle_atom_site_label_2
_geom_angle_atom_site_label_3
_geom_angle
_geom_angle_site_symmetry_1
_geom_angle_site_symmetry_3
_geom_angle_publ_flag
O4 Pr1 O22 141.42(11) . . ?
O4 Pr1 O2 69.52(10) . . ?
O22 Pr1 O2 79.24(11) . . ?
O4 Pr1 O3 69.52(10) . . ?
O22 Pr1 O3 77.26(11) . . ?
O2 Pr1 O3 65.25(10) . . ?
O4 Pr1 O30 99.66(11) . . ?
O22 Pr1 O30 88.56(12) . . ?
O2 Pr1 O30 67.91(10) . . ?
O3 Pr1 O30 132.76(10) . . ?
O4 Pr1 O21 166.93(11) . . ?
O22 Pr1 O21 51.64(11) . . ?
O2 Pr1 O21 120.24(11) . . ?
O3 Pr1 O21 121.56(11) . . ?
O30 Pr1 O21 77.96(12) . . ?
O4 Pr1 O28 91.73(11) . . ?
O22 Pr1 O28 118.92(12) . . ?
O2 Pr1 O28 161.10(11) . . ?
O3 Pr1 O28 111.38(11) . . ?
O30 Pr1 O28 114.88(12) . . ?
O21 Pr1 O28 77.92(12) . . ?
O4 Pr1 O31 94.77(11) . . ?
O22 Pr1 O31 118.15(12) . . ?
O2 Pr1 O31 112.00(11) . . ?
O3 Pr1 O31 164.17(11) . . ?
O30 Pr1 O31 49.62(11) . . ?
O21 Pr1 O31 73.79(11) . . ?
O28 Pr1 O31 65.73(12) . . ?
O4 Pr1 O27 97.94(11) . . ?
O22 Pr1 O27 87.11(12) . . ?
O2 Pr1 O27 133.28(11) . . ?
O3 Pr1 O27 68.20(11) . . ?
O30 Pr1 O27 156.73(11) . . ?
O21 Pr1 O27 81.45(12) . . ?
O28 Pr1 O27 49.30(11) . . ?
O31 Pr1 O27 113.83(11) . . ?
O7 Pr2 O11 82.13(11) . . ?
O7 Pr2 O13 72.34(11) . . ?
O11 Pr2 O13 83.92(12) . . ?
O7 Pr2 O1 146.40(10) . . ?
O11 Pr2 O1 86.81(11) . . ?
O13 Pr2 O1 137.88(10) . . ?
O7 Pr2 O4 138.81(11) . . ?
O11 Pr2 O4 78.70(11) . . ?
O13 Pr2 O4 69.65(10) . . ?
O1 Pr2 O4 68.25(10) . . ?
O7 Pr2 O2 136.00(10) . . ?
O11 Pr2 O2 141.09(11) . . ?
O13 Pr2 O2 99.17(10) . . ?
O1 Pr2 O2 64.88(9) . . ?
O4 Pr2 O2 66.55(10) . . ?
O7 Pr2 O5 66.15(10) . . ?
O11 Pr2 O5 144.63(11) . . ?
O13 Pr2 O5 72.23(10) . . ?
O1 Pr2 O5 128.32(10) . . ?
O4 Pr2 O5 114.96(10) . . ?
O2 Pr2 O5 70.14(9) . . ?
O7 Pr2 O24 70.14(11) . . ?
O11 Pr2 O24 77.60(11) . . ?
O13 Pr2 O24 139.94(11) . . ?
O1 Pr2 O24 76.54(10) . . ?
O4 Pr2 O24 138.24(10) . . ?
O2 Pr2 O24 117.48(10) . . ?
O5 Pr2 O24 104.19(10) . . ?
O7 Pr2 O23 78.55(10) . . ?
O11 Pr2 O23 126.52(11) . . ?
O13 Pr2 O23 134.09(10) . . ?
O1 Pr2 O23 82.94(9) . . ?
O4 Pr2 O23 141.19(9) . . ?
O2 Pr2 O23 78.09(9) . . ?
O5 Pr2 O23 63.72(10) . . ?
O24 Pr2 O23 48.95(10) . . ?
O9 Pr3 O12 81.91(11) . . ?
O9 Pr3 O15 73.22(11) . . ?
O12 Pr3 O15 83.70(12) . . ?
O9 Pr3 O1 146.47(10) . . ?
O12 Pr3 O1 86.50(11) . . ?
O15 Pr3 O1 136.61(10) . . ?
O9 Pr3 O3 136.31(10) . . ?
O12 Pr3 O3 140.67(11) . . ?
O15 Pr3 O3 97.61(10) . . ?
O1 Pr3 O3 65.61(10) . . ?
O9 Pr3 O4 138.43(11) . . ?
O12 Pr3 O4 78.01(11) . . ?
O15 Pr3 O4 68.71(10) . . ?
O1 Pr3 O4 67.92(10) . . ?
O3 Pr3 O4 66.30(10) . . ?
O9 Pr3 O6 65.88(10) . . ?
O12 Pr3 O6 143.50(11) . . ?
O15 Pr3 O6 71.30(10) . . ?
O1 Pr3 O6 129.89(10) . . ?
O3 Pr3 O6 70.70(10) . . ?
O4 Pr3 O6 114.84(10) . . ?
O9 Pr3 O26 70.45(11) . . ?
O12 Pr3 O26 78.64(11) . . ?
O15 Pr3 O26 141.34(11) . . ?
O1 Pr3 O26 76.47(10) . . ?
O3 Pr3 O26 117.73(10) . . ?
O4 Pr3 O26 138.16(10) . . ?
O6 Pr3 O26 104.56(10) . . ?
O9 Pr3 O25 77.42(10) . . ?
O12 Pr3 O25 127.34(11) . . ?
O15 Pr3 O25 133.05(10) . . ?
O1 Pr3 O25 85.09(9) . . ?
O3 Pr3 O25 79.39(9) . . ?
O4 Pr3 O25 142.61(9) . . ?
O6 Pr3 O25 63.47(10) . . ?
O26 Pr3 O25 48.87(10) . . ?
O8 Pr4 O10 129.47(11) . 3_666 ?
O8 Pr4 O20 77.91(11) . 3_666 ?
O10 Pr4 O20 73.92(11) 3_666 3_666 ?
O8 Pr4 O18 74.34(11) . . ?
O10 Pr4 O18 76.57(11) 3_666 . ?
O20 Pr4 O18 109.21(11) 3_666 . ?
O8 Pr4 O6 139.28(11) . 3_666 ?
O10 Pr4 O6 68.26(10) 3_666 3_666 ?
O20 Pr4 O6 73.35(10) 3_666 3_666 ?
O18 Pr4 O6 142.59(10) . 3_666 ?
O8 Pr4 O25 142.01(10) . 3_666 ?
O10 Pr4 O25 80.29(10) 3_666 3_666 ?
O20 Pr4 O25 139.02(10) 3_666 3_666 ?
O18 Pr4 O25 94.72(11) . 3_666 ?
O6 Pr4 O25 67.68(10) 3_666 3_666 ?
O8 Pr4 O5 68.00(10) . . ?
O10 Pr4 O5 139.08(11) 3_666 . ?
O20 Pr4 O5 143.46(10) 3_666 . ?
O18 Pr4 O5 74.44(11) . . ?
O6 Pr4 O5 126.49(10) 3_666 . ?
O25 Pr4 O5 74.04(10) 3_666 . ?
O8 Pr4 O23 78.78(10) . . ?
O10 Pr4 O23 143.72(10) 3_666 . ?
O20 Pr4 O23 94.61(11) 3_666 . ?
O18 Pr4 O23 138.88(10) . . ?
O6 Pr4 O23 75.50(10) 3_666 . ?
O25 Pr4 O23 87.68(10) 3_666 . ?
O5 Pr4 O23 66.83(10) . . ?
O3 Fe1 O3 180.0 3_666 . ?
O3 Fe1 O2 84.11(12) 3_666 3_666 ?
O3 Fe1 O2 95.89(12) . 3_666 ?
O3 Fe1 O2 95.89(12) 3_666 . ?
O3 Fe1 O2 84.11(12) . . ?
O2 Fe1 O2 180.0 3_666 . ?
O3 Fe1 O1 84.61(12) 3_666 3_666 ?
O3 Fe1 O1 95.39(12) . 3_666 ?
O2 Fe1 O1 84.19(12) 3_666 3_666 ?
O2 Fe1 O1 95.81(12) . 3_666 ?
O3 Fe1 O1 95.39(12) 3_666 . ?
O3 Fe1 O1 84.61(12) . . ?
O2 Fe1 O1 95.81(12) 3_666 . ?
O2 Fe1 O1 84.19(12) . . ?
O1 Fe1 O1 180.0 3_666 . ?
O7 Fe2 O17 174.01(14) . . ?
O7 Fe2 O8 94.33(14) . . ?
O17 Fe2 O8 89.52(14) . . ?
O7 Fe2 O5 86.87(13) . . ?
O17 Fe2 O5 97.96(13) . . ?
O8 Fe2 O5 86.47(13) . . ?
O7 Fe2 O14 89.31(14) . . ?
O17 Fe2 O14 86.44(14) . . ?
O8 Fe2 O14 173.57(13) . . ?
O5 Fe2 O14 99.04(13) . . ?
O7 Fe2 N1 81.63(15) . . ?
O17 Fe2 N1 94.56(15) . . ?
O8 Fe2 N1 79.96(14) . . ?
O5 Fe2 N1 161.43(15) . . ?
O14 Fe2 N1 95.36(15) . . ?
O9 Fe3 O10 95.90(14) . . ?
O9 Fe3 O19 174.71(14) . . ?
O10 Fe3 O19 89.24(14) . . ?
O9 Fe3 O6 85.85(13) . . ?
O10 Fe3 O6 86.48(13) . . ?
O19 Fe3 O6 95.75(13) . . ?
O9 Fe3 O16 88.84(14) . . ?
O10 Fe3 O16 172.58(14) . . ?
O19 Fe3 O16 85.92(14) . . ?
O6 Fe3 O16 99.59(13) . . ?
O9 Fe3 N2 81.63(14) . . ?
O10 Fe3 N2 78.96(14) . . ?
O19 Fe3 N2 98.17(14) . . ?
O6 Fe3 N2 159.65(14) . . ?
O16 Fe3 N2 96.15(14) . . ?
Fe1 O1 Pr3 103.12(12) . . ?
Fe1 O1 Pr2 103.97(12) . . ?
Pr3 O1 Pr2 108.36(11) . . ?
Fe1 O1 H1 109(3) . . ?
Pr3 O1 H1 121(3) . . ?
Pr2 O1 H1 110(3) . . ?
Fe1 O2 Pr1 104.31(12) . . ?
Fe1 O2 Pr2 104.26(12) . . ?
Pr1 O2 Pr2 105.79(11) . . ?
Fe1 O2 H2 113(4) . . ?
Pr1 O2 H2 117(4) . . ?
Pr2 O2 H2 112(4) . . ?
Fe1 O3 Pr1 104.10(12) . . ?
Fe1 O3 Pr3 103.33(12) . . ?
Pr1 O3 Pr3 107.02(11) . . ?
Fe1 O3 H3 115(4) . . ?
Pr1 O3 H3 112(4) . . ?
Pr3 O3 H3 115(4) . . ?
Pr1 O4 Pr2 109.36(12) . . ?
Pr1 O4 Pr3 109.17(11) . . ?
Pr2 O4 Pr3 106.01(11) . . ?
Pr1 O4 H4 116(4) . . ?
Pr2 O4 H4 106(4) . . ?
Pr3 O4 H4 110(4) . . ?
Fe2 O5 Pr4 99.02(12) . . ?
Fe2 O5 Pr2 98.49(12) . . ?
Pr4 O5 Pr2 117.28(12) . . ?
Fe2 O5 H5 114(4) . . ?
Pr4 O5 H5 121(4) . . ?
Pr2 O5 H5 105(4) . . ?
Fe3 O6 Pr4 99.50(13) . 3_666 ?
Fe3 O6 Pr3 98.73(12) . . ?
Pr4 O6 Pr3 117.27(12) 3_666 . ?
Fe3 O6 H6 110(4) . . ?
Pr4 O6 H6 124(4) 3_666 . ?
Pr3 O6 H6 104(4) . . ?
C1B N1 C5 120.6(6) . . ?
C3A N1 C5 125.9(7) . . ?
C1B N1 C3B 112.8(6) . . ?
C5 N1 C3B 104.2(5) . . ?
C3A N1 C1A 108.9(8) . . ?
C5 N1 C1A 99.0(6) . . ?
C1B N1 Fe2 106.2(4) . . ?
C3A N1 Fe2 108.1(5) . . ?
C5 N1 Fe2 110.2(3) . . ?
C3B N1 Fe2 101.1(4) . . ?
C1A N1 Fe2 101.8(5) . . ?
C2A C1A N1 110.9(9) . . ?
C2A C1A H1A1 109.5 . . ?
N1 C1A H1A1 109.5 . . ?
C2A C1A H1A2 109.5 . . ?
N1 C1A H1A2 109.5 . . ?
H1A1 C1A H1A2 108.1 . . ?
O7 C2A C1A 110.2(9) . . ?
O7 C2A H2A1 109.6 . . ?
C1A C2A H2A1 109.6 . . ?
O7 C2A H2A2 109.6 . . ?
C1A C2A H2A2 109.6 . . ?
H2A1 C2A H2A2 108.1 . . ?
N1 C1B C2B 108.2(7) . . ?
N1 C1B H1B1 110.1 . . ?
C2B C1B H1B1 110.1 . . ?
N1 C1B H1B2 110.1 . . ?
C2B C1B H1B2 110.1 . . ?
H1B1 C1B H1B2 108.4 . . ?
O7 C2B C1B 107.5(7) . . ?
O7 C2B H2B1 110.2 . . ?
C1B C2B H2B1 110.2 . . ?
O7 C2B H2B2 110.2 . . ?
C1B C2B H2B2 110.2 . . ?
H2B1 C2B H2B2 108.5 . . ?
C2A O7 Fe2 119.6(5) . . ?
C2B O7 Fe2 112.3(4) . . ?
C2A O7 Pr2 134.1(5) . . ?
C2B O7 Pr2 136.7(4) . . ?
Fe2 O7 Pr2 106.17(13) . . ?
N1 C3A C4A 117.8(10) . . ?
N1 C3A H3A1 107.9 . . ?
C4A C3A H3A1 107.9 . . ?
N1 C3A H3A2 107.9 . . ?
C4A C3A H3A2 107.9 . . ?
H3A1 C3A H3A2 107.2 . . ?
O8 C4A C3A 112.3(9) . . ?
O8 C4A H4A1 109.1 . . ?
C3A C4A H4A1 109.1 . . ?
O8 C4A H4A2 109.1 . . ?
C3A C4A H4A2 109.1 . . ?
H4A1 C4A H4A2 107.9 . . ?
C4B C3B N1 114.2(8) . . ?
C4B C3B H3B1 108.7 . . ?
N1 C3B H3B1 108.7 . . ?
C4B C3B H3B2 108.7 . . ?
N1 C3B H3B2 108.7 . . ?
H3B1 C3B H3B2 107.6 . . ?
C3B C4B O8 119.6(9) . . ?
C3B C4B H4B1 107.4 . . ?
O8 C4B H4B1 107.4 . . ?
C3B C4B H4B2 107.4 . . ?
O8 C4B H4B2 107.4 . . ?
H4B1 C4B H4B2 106.9 . . ?
C4A O8 Fe2 120.4(5) . . ?
C4B O8 Fe2 111.7(5) . . ?
C4A O8 Pr4 135.1(5) . . ?
C4B O8 Pr4 136.4(5) . . ?
Fe2 O8 Pr4 103.73(13) . . ?
C6 C5 N1 118.1(6) . . ?
C6 C5 H5A 107.8 . . ?
N1 C5 H5A 107.8 . . ?
C6 C5 H5B 107.8 . . ?
N1 C5 H5B 107.8 . . ?
H5A C5 H5B 107.1 . . ?
C7B C6 C5 118.1(10) . . ?
C5 C6 C7A 116.9(7) . . ?
C5 C6 H6A 108.1 . . ?
C7A C6 H6A 108.1 . . ?
C5 C6 H6B 108.1 . . ?
C7A C6 H6B 108.1 . . ?
H6A C6 H6B 107.3 . . ?
C7B C6 H6C 107.8 . . ?
C5 C6 H6C 107.8 . . ?
C7A C6 H6C 128.5 . . ?
C7B C6 H6D 107.8 . . ?
C5 C6 H6D 107.8 . . ?
H6C C6 H6D 107.1 . . ?
C8A C7A C6 112.3(11) . . ?
C8A C7A H7A1 109.2 . . ?
C6 C7A H7A1 109.2 . . ?
C8A C7A H7A2 109.2 . . ?
C6 C7A H7A2 109.2 . . ?
H7A1 C7A H7A2 107.9 . . ?
C7A C8A H8A1 109.5 . . ?
C7A C8A H8A2 109.5 . . ?
H8A1 C8A H8A2 109.5 . . ?
C7A C8A H8A3 109.5 . . ?
H8A1 C8A H8A3 109.5 . . ?
H8A2 C8A H8A3 109.5 . . ?
C6 C7B C8B 98.4(15) . . ?
C6 C7B H7B1 112.1 . . ?
C8B C7B H7B1 112.1 . . ?
C6 C7B H7B2 112.1 . . ?
C8B C7B H7B2 112.1 . . ?
H7B1 C7B H7B2 109.7 . . ?
C7B C8B H8B1 109.5 . . ?
C7B C8B H8B2 109.5 . . ?
H8B1 C8B H8B2 109.5 . . ?
C7B C8B H8B3 109.5 . . ?
H8B1 C8B H8B3 109.5 . . ?
H8B2 C8B H8B3 109.5 . . ?
C11 N2 C13 111.8(4) . . ?
C11 N2 C9 113.0(4) . . ?
C13 N2 C9 111.8(4) . . ?
C11 N2 Fe3 102.2(3) . . ?
C13 N2 Fe3 113.6(3) . . ?
C9 N2 Fe3 103.8(3) . . ?
N2 C9 C10 109.3(4) . . ?
N2 C9 H9A 109.8 . . ?
C10 C9 H9A 109.8 . . ?
N2 C9 H9B 109.8 . . ?
C10 C9 H9B 109.8 . . ?
H9A C9 H9B 108.3 . . ?
O9 C10 C9 108.7(4) . . ?
O9 C10 H10A 109.9 . . ?
C9 C10 H10A 109.9 . . ?
O9 C10 H10B 109.9 . . ?
C9 C10 H10B 109.9 . . ?
H10A C10 H10B 108.3 . . ?
C10 O9 Fe3 116.0(3) . . ?
C10 O9 Pr3 135.8(3) . . ?
Fe3 O9 Pr3 106.90(13) . . ?
N2 C11 C12 110.3(4) . . ?
N2 C11 H11A 109.6 . . ?
C12 C11 H11A 109.6 . . ?
N2 C11 H11B 109.6 . . ?
C12 C11 H11B 109.6 . . ?
H11A C11 H11B 108.1 . . ?
O10 C12 C11 110.5(4) . . ?
O10 C12 H12A 109.6 . . ?
C11 C12 H12A 109.6 . . ?
O10 C12 H12B 109.6 . . ?
C11 C12 H12B 109.6 . . ?
H12A C12 H12B 108.1 . . ?
C12 O10 Fe3 118.2(3) . . ?
C12 O10 Pr4 135.4(3) . 3_666 ?
Fe3 O10 Pr4 103.83(13) . 3_666 ?
N2 C13 C14 115.2(4) . . ?
N2 C13 H13A 108.5 . . ?
C14 C13 H13A 108.5 . . ?
N2 C13 H13B 108.5 . . ?
C14 C13 H13B 108.5 . . ?
H13A C13 H13B 107.5 . . ?
C13 C14 C15 111.2(4) . . ?
C13 C14 H14A 109.4 . . ?
C15 C14 H14A 109.4 . . ?
C13 C14 H14B 109.4 . . ?
C15 C14 H14B 109.4 . . ?
H14A C14 H14B 108.0 . . ?
C16 C15 C14 112.3(5) . . ?
C16 C15 H15A 109.2 . . ?
C14 C15 H15A 109.1 . . ?
C16 C15 H15B 109.2 . . ?
C14 C15 H15B 109.1 . . ?
H15A C15 H15B 107.9 . . ?
C15 C16 H16A 109.5 . . ?
C15 C16 H16B 109.5 . . ?
H16A C16 H16B 109.5 . . ?
C15 C16 H16C 109.5 . . ?
H16A C16 H16C 109.5 . . ?
H16B C16 H16C 109.5 . . ?
C17 O11 Pr2 139.9(3) . . ?
C17 O12 Pr3 141.2(3) . . ?
O11 C17 O12 124.1(4) . . ?
O11 C17 C18 117.3(4) . . ?
O12 C17 C18 118.6(4) . . ?
C21 C18 C20 110.4(4) . . ?
C21 C18 C19 109.5(5) . . ?
C20 C18 C19 109.5(5) . . ?
C21 C18 C17 107.4(4) . . ?
C20 C18 C17 109.2(4) . . ?
C19 C18 C17 110.7(4) . . ?
C18 C19 H19A 109.5 . . ?
C18 C19 H19B 109.5 . . ?
H19A C19 H19B 109.5 . . ?
C18 C19 H19C 109.5 . . ?
H19A C19 H19C 109.5 . . ?
H19B C19 H19C 109.5 . . ?
C18 C20 H20A 109.5 . . ?
C18 C20 H20B 109.5 . . ?
H20A C20 H20B 109.5 . . ?
C18 C20 H20C 109.5 . . ?
H20A C20 H20C 109.5 . . ?
H20B C20 H20C 109.5 . . ?
C18 C21 H21A 109.5 . . ?
C18 C21 H21B 109.5 . . ?
H21A C21 H21B 109.5 . . ?
C18 C21 H21C 109.5 . . ?
H21A C21 H21C 109.5 . . ?
H21B C21 H21C 109.5 . . ?
C22 O13 Pr2 136.3(3) . . ?
C22 O14 Fe2 125.1(3) . . ?
O13 C22 O14 125.1(4) . . ?
O13 C22 C23 119.0(4) . . ?
O14 C22 C23 115.9(4) . . ?
C24 C23 C22 110.8(4) . . ?
C24 C23 C26 109.3(5) . . ?
C22 C23 C26 107.2(5) . . ?
C24 C23 C25 109.8(5) . . ?
C22 C23 C25 109.5(5) . . ?
C26 C23 C25 110.2(6) . . ?
C23 C24 H24A 109.5 . . ?
C23 C24 H24B 109.5 . . ?
H24A C24 H24B 109.5 . . ?
C23 C24 H24C 109.5 . . ?
H24A C24 H24C 109.5 . . ?
H24B C24 H24C 109.5 . . ?
C23 C25 H25A 109.5 . . ?
C23 C25 H25B 109.5 . . ?
H25A C25 H25B 109.5 . . ?
C23 C25 H25C 109.5 . . ?
H25A C25 H25C 109.5 . . ?
H25B C25 H25C 109.5 . . ?
C23 C26 H26A 109.5 . . ?
C23 C26 H26B 109.5 . . ?
H26A C26 H26B 109.5 . . ?
C23 C26 H26C 109.5 . . ?
H26A C26 H26C 109.5 . . ?
H26B C26 H26C 109.5 . . ?
C27 O15 Pr3 135.5(3) . . ?
C27 O16 Fe3 124.8(3) . . ?
O15 C27 O16 124.8(4) . . ?
O15 C27 C28 118.1(4) . . ?
O16 C27 C28 117.0(4) . . ?
C30 C28 C31 111.0(5) . . ?
C30 C28 C27 110.7(4) . . ?
C31 C28 C27 109.7(4) . . ?
C30 C28 C29 109.1(5) . . ?
C31 C28 C29 110.5(5) . . ?
C27 C28 C29 105.7(4) . . ?
C28 C29 H29A 109.5 . . ?
C28 C29 H29B 109.5 . . ?
H29A C29 H29B 109.5 . . ?
C28 C29 H29C 109.5 . . ?
H29A C29 H29C 109.5 . . ?
H29B C29 H29C 109.5 . . ?
C28 C30 H30A 109.5 . . ?
C28 C30 H30B 109.5 . . ?
H30A C30 H30B 109.5 . . ?
C28 C30 H30C 109.5 . . ?
H30A C30 H30C 109.5 . . ?
H30B C30 H30C 109.5 . . ?
C28 C31 H31A 109.5 . . ?
C28 C31 H31B 109.5 . . ?
H31A C31 H31B 109.5 . . ?
C28 C31 H31C 109.5 . . ?
H31A C31 H31C 109.5 . . ?
H31B C31 H31C 109.5 . . ?
C32 O17 Fe2 127.6(3) . . ?
C32 O18 Pr4 136.5(3) . . ?
O18 C32 O17 125.1(4) . . ?
O18 C32 C33 120.0(4) . . ?
O17 C32 C33 114.9(4) . . ?
C35 C33 C34 111.6(5) . . ?
C35 C33 C36 110.2(5) . . ?
C34 C33 C36 109.5(5) . . ?
C35 C33 C32 111.0(4) . . ?
C34 C33 C32 107.4(4) . . ?
C36 C33 C32 107.2(4) . . ?
C33 C34 H34A 109.5 . . ?
C33 C34 H34B 109.5 . . ?
H34A C34 H34B 109.5 . . ?
C33 C34 H34C 109.5 . . ?
H34A C34 H34C 109.5 . . ?
H34B C34 H34C 109.5 . . ?
C33 C35 H35A 109.5 . . ?
C33 C35 H35B 109.5 . . ?
H35A C35 H35B 109.5 . . ?
C33 C35 H35C 109.5 . . ?
H35A C35 H35C 109.5 . . ?
H35B C35 H35C 109.5 . . ?
C33 C36 H36A 109.5 . . ?
C33 C36 H36B 109.5 . . ?
H36A C36 H36B 109.5 . . ?
C33 C36 H36C 109.5 . . ?
H36A C36 H36C 109.5 . . ?
H36B C36 H36C 109.5 . . ?
C37 O19 Fe3 126.9(3) . . ?
C37 O20 Pr4 136.6(3) . 3_666 ?
O20 C37 O19 125.7(4) . . ?
O20 C37 C38 118.1(4) . . ?
O19 C37 C38 116.1(4) . . ?
C40 C38 C41 109.2(5) . . ?
C40 C38 C39 111.1(5) . . ?
C41 C38 C39 109.0(5) . . ?
C40 C38 C37 111.7(4) . . ?
C41 C38 C37 107.1(4) . . ?
C39 C38 C37 108.6(4) . . ?
C38 C39 H39A 109.5 . . ?
C38 C39 H39B 109.5 . . ?
H39A C39 H39B 109.5 . . ?
C38 C39 H39C 109.5 . . ?
H39A C39 H39C 109.5 . . ?
H39B C39 H39C 109.5 . . ?
C38 C40 H40A 109.5 . . ?
C38 C40 H40B 109.5 . . ?
H40A C40 H40B 109.5 . . ?
C38 C40 H40C 109.5 . . ?
H40A C40 H40C 109.5 . . ?
H40B C40 H40C 109.5 . . ?
C38 C41 H41A 109.5 . . ?
C38 C41 H41B 109.5 . . ?
H41A C41 H41B 109.5 . . ?
C38 C41 H41C 109.5 . . ?
H41A C41 H41C 109.5 . . ?
H41B C41 H41C 109.5 . . ?
C42 O21 Pr1 91.9(3) . . ?
C42 O22 Pr1 96.7(3) . . ?
O22 C42 O21 119.7(4) . . ?
O22 C42 C43 120.8(4) . . ?
O21 C42 C43 119.5(4) . . ?
O22 C42 Pr1 57.7(2) . . ?
O21 C42 Pr1 62.0(2) . . ?
C43 C42 Pr1 178.5(3) . . ?
C42 C43 C46 108.2(4) . . ?
C42 C43 C45 106.5(4) . . ?
C46 C43 C45 110.5(5) . . ?
C42 C43 C44 111.8(4) . . ?
C46 C43 C44 109.8(5) . . ?
C45 C43 C44 110.0(4) . . ?
C43 C44 H44A 109.5 . . ?
C43 C44 H44B 109.5 . . ?
H44A C44 H44B 109.5 . . ?
C43 C44 H44C 109.5 . . ?
H44A C44 H44C 109.5 . . ?
H44B C44 H44C 109.5 . . ?
C43 C45 H45A 109.5 . . ?
C43 C45 H45B 109.5 . . ?
H45A C45 H45B 109.5 . . ?
C43 C45 H45C 109.5 . . ?
H45A C45 H45C 109.5 . . ?
H45B C45 H45C 109.5 . . ?
C43 C46 H46A 109.5 . . ?
C43 C46 H46B 109.5 . . ?
H46A C46 H46B 109.5 . . ?
C43 C46 H46C 109.5 . . ?
H46A C46 H46C 109.5 . . ?
H46B C46 H46C 109.5 . . ?
C47 O23 Pr4 134.2(3) . . ?
C47 O23 Pr2 91.1(3) . . ?
Pr4 O23 Pr2 111.70(11) . . ?
C47 O24 Pr2 97.0(3) . . ?
O24 C47 O23 120.6(4) . . ?
O24 C47 C48 121.6(4) . . ?
O23 C47 C48 117.8(4) . . ?
O24 C47 Pr2 59.0(2) . . ?
O23 C47 Pr2 63.5(2) . . ?
C48 C47 Pr2 165.9(3) . . ?
C47 C48 H48A 109.5 . . ?
C47 C48 H48B 109.5 . . ?
H48A C48 H48B 109.5 . . ?
C47 C48 H48C 109.5 . . ?
H48A C48 H48C 109.5 . . ?
H48B C48 H48C 109.5 . . ?
C49 O25 Pr4 136.6(3) . 3_666 ?
C49 O25 Pr3 89.7(3) . . ?
Pr4 O25 Pr3 110.88(11) 3_666 . ?
C49 O26 Pr3 97.7(3) . . ?
O26 C49 O25 120.6(4) . . ?
O26 C49 C50 121.2(4) . . ?
O25 C49 C50 118.1(4) . . ?
O26 C49 Pr3 58.3(2) . . ?
O25 C49 Pr3 64.9(2) . . ?
C50 C49 Pr3 164.3(3) . . ?
C49 C50 H50A 109.5 . . ?
C49 C50 H50B 109.5 . . ?
H50A C50 H50B 109.5 . . ?
C49 C50 H50C 109.5 . . ?
H50A C50 H50C 109.5 . . ?
H50B C50 H50C 109.5 . . ?
O29 N3 O27 122.4(5) . . ?
O29 N3 O28 121.8(5) . . ?
O27 N3 O28 115.8(4) . . ?
N3 O27 Pr1 96.8(3) . . ?
N3 O28 Pr1 98.1(3) . . ?
O32 N4 O31 122.8(5) . . ?
O32 N4 O30 121.2(5) . . ?
O31 N4 O30 116.1(4) . . ?
O32 N4 Pr1 174.4(4) . . ?
O31 N4 Pr1 58.6(2) . . ?
O30 N4 Pr1 57.8(2) . . ?
N4 O30 Pr1 97.2(3) . . ?
N4 O31 Pr1 96.7(3) . . ?
C53 N51 C51 111.4(10) . . ?
C53 N51 C55 109.6(8) . . ?
C51 N51 C55 116.6(10) . . ?
C53 N51 H51 106.2 . . ?
C51 N51 H51 106.2 . . ?
C55 N51 H51 106.2 . . ?
C52 C51 N51 113.1(11) . . ?
C52 C51 H51A 109.0 . . ?
N51 C51 H51A 109.0 . . ?
C52 C51 H51B 109.0 . . ?
N51 C51 H51B 109.0 . . ?
H51A C51 H51B 107.8 . . ?
O51 C52 C51 116.9(9) . . ?
O51 C52 H52A 108.1 . . ?
C51 C52 H52A 108.1 . . ?
O51 C52 H52B 108.1 . . ?
C51 C52 H52B 108.1 . . ?
H52A C52 H52B 107.3 . . ?
C52 O51 H51C 109.5 . . ?
N51 C53 C54 113.2(10) . . ?
N51 C53 H53A 108.9 . . ?
C54 C53 H53A 108.9 . . ?
N51 C53 H53B 108.9 . . ?
C54 C53 H53B 108.9 . . ?
H53A C53 H53B 107.8 . . ?
O52 C54 C53 111.1(9) . . ?
O52 C54 H54A 109.4 . . ?
C53 C54 H54A 109.4 . . ?
O52 C54 H54B 109.4 . . ?
C53 C54 H54B 109.4 . . ?
H54A C54 H54B 108.0 . . ?
C54 O52 H52 109.5 . . ?
N51 C55 C56 114.4(8) . . ?
N51 C55 H55A 108.6 . . ?
C56 C55 H55A 108.6 . . ?
N51 C55 H55B 108.6 . . ?
C56 C55 H55B 108.6 . . ?
H55A C55 H55B 107.6 . . ?
C55 C56 C57 109.5(8) . . ?
C55 C56 H56A 109.8 . . ?
C57 C56 H56A 109.8 . . ?
C55 C56 H56B 109.8 . . ?
C57 C56 H56B 109.8 . . ?
H56A C56 H56B 108.2 . . ?
C58 C57 C56 110.7(10) . . ?
C58 C57 H57A 109.5 . . ?
C56 C57 H57A 109.5 . . ?
C58 C57 H57B 109.5 . . ?
C56 C57 H57B 109.5 . . ?
H57A C57 H57B 108.1 . . ?
C57 C58 H58A 109.5 . . ?
C57 C58 H58B 109.5 . . ?
H58A C58 H58B 109.5 . . ?
C57 C58 H58C 109.5 . . ?
H58A C58 H58C 109.5 . . ?
H58B C58 H58C 109.5 . . ?
Cl1 C61 Cl2 111(2) . . ?
Cl1 C61 H61A 109.3 . . ?
Cl2 C61 H61A 109.3 . . ?
Cl1 C61 H61B 109.3 . . ?
Cl2 C61 H61B 109.3 . . ?
H61A C61 H61B 108.0 . . ?
Cl3 C71A Cl4 114.4(7) . . ?
Cl3 C71A H71A 108.7 . . ?
Cl4 C71A H71A 108.7 . . ?
Cl3 C71A H71B 108.7 . . ?
Cl4 C71A H71B 108.7 . . ?
H71A C71A H71B 107.6 . . ?
Cl4 C71B Cl3 101.1(15) . . ?
Cl4 C71B H71C 111.5 . . ?
Cl3 C71B H71C 111.5 . . ?
Cl4 C71B H71D 111.5 . . ?
Cl3 C71B H71D 111.5 . . ?
H71C C71B H71D 109.4 . . ?

loop_
_geom_bond_atom_site_label_1
_geom_bond_atom_site_label_2
_geom_bond_distance
_geom_bond_site_symmetry_2
_geom_bond_publ_flag
Pr1 O4 2.381(3) . ?
Pr1 O22 2.473(3) . ?
Pr1 O2 2.486(3) . ?
Pr1 O3 2.493(3) . ?
Pr1 O30 2.566(3) . ?
Pr1 O21 2.567(3) . ?
Pr1 O28 2.583(3) . ?
Pr1 O31 2.587(3) . ?
Pr1 O27 2.616(3) . ?
Pr2 O7 2.393(3) . ?
Pr2 O11 2.405(3) . ?
Pr2 O13 2.507(3) . ?
Pr2 O1 2.515(3) . ?
Pr2 O4 2.526(3) . ?
Pr2 O2 2.534(3) . ?
Pr2 O5 2.569(3) . ?
Pr2 O24 2.608(3) . ?
Pr2 O23 2.702(3) . ?
Pr3 O9 2.381(3) . ?
Pr3 O12 2.393(3) . ?
Pr3 O15 2.484(3) . ?
Pr3 O1 2.498(3) . ?
Pr3 O3 2.520(3) . ?
Pr3 O4 2.563(3) . ?
Pr3 O6 2.564(3) . ?
Pr3 O26 2.590(3) . ?
Pr3 O25 2.732(3) . ?
Pr4 O8 2.376(3) . ?
Pr4 O10 2.382(3) 3_666 ?
Pr4 O20 2.477(3) 3_666 ?
Pr4 O18 2.480(3) . ?
Pr4 O6 2.496(3) 3_666 ?
Pr4 O25 2.513(3) 3_666 ?
Pr4 O5 2.514(3) . ?
Pr4 O23 2.542(3) . ?
Fe1 O3 2.003(3) 3_666 ?
Fe1 O3 2.003(3) . ?
Fe1 O2 2.004(3) 3_666 ?
Fe1 O2 2.004(3) . ?
Fe1 O1 2.036(3) 3_666 ?
Fe1 O1 2.036(3) . ?
Fe2 O7 1.946(3) . ?
Fe2 O17 1.994(3) . ?
Fe2 O8 1.998(3) . ?
Fe2 O5 1.998(3) . ?
Fe2 O14 2.010(3) . ?
Fe2 N1 2.221(4) . ?
Fe3 O9 1.948(3) . ?
Fe3 O10 1.991(3) . ?
Fe3 O19 2.005(3) . ?
Fe3 O6 2.006(3) . ?
Fe3 O16 2.008(3) . ?
Fe3 N2 2.215(4) . ?
O1 H1 0.86(3) . ?
O2 H2 0.81(3) . ?
O3 H3 0.84(3) . ?
O4 H4 0.83(3) . ?
O5 H5 0.82(3) . ?
O6 Pr4 2.496(3) 3_666 ?
O6 H6 0.81(3) . ?
N1 C1B 1.427(10) . ?
N1 C3A 1.455(13) . ?
N1 C5 1.479(7) . ?
N1 C3B 1.537(10) . ?
N1 C1A 1.571(13) . ?
C1A C2A 1.480(16) . ?
C1A H1A1 0.9900 . ?
C1A H1A2 0.9900 . ?
C2A O7 1.399(11) . ?
C2A H2A1 0.9900 . ?
C2A H2A2 0.9900 . ?
C1B C2B 1.561(13) . ?
C1B H1B1 0.9900 . ?
C1B H1B2 0.9900 . ?
C2B O7 1.431(9) . ?
C2B H2B1 0.9900 . ?
C2B H2B2 0.9900 . ?
C3A C4A 1.493(17) . ?
C3A H3A1 0.9900 . ?
C3A H3A2 0.9900 . ?
C4A O8 1.391(12) . ?
C4A H4A1 0.9900 . ?
C4A H4A2 0.9900 . ?
C3B C4B 1.339(15) . ?
C3B H3B1 0.9900 . ?
C3B H3B2 0.9900 . ?
C4B O8 1.435(12) . ?
C4B H4B1 0.9900 . ?
C4B H4B2 0.9900 . ?
C5 C6 1.460(9) . ?
C5 H5A 0.9900 . ?
C5 H5B 0.9900 . ?
C6 C7B 1.44(2) . ?
C6 C7A 1.543(14) . ?
C6 H6A 0.9900 . ?
C6 H6B 0.9900 . ?
C6 H6C 0.9900 . ?
C6 H6D 0.9900 . ?
C7A C8A 1.420(17) . ?
C7A H7A1 0.9900 . ?
C7A H7A2 0.9900 . ?
C8A H8A1 0.9800 . ?
C8A H8A2 0.9800 . ?
C8A H8A3 0.9800 . ?
C7B C8B 1.62(3) . ?
C7B H7B1 0.9900 . ?
C7B H7B2 0.9900 . ?
C8B H8B1 0.9800 . ?
C8B H8B2 0.9800 . ?
C8B H8B3 0.9800 . ?
N2 C11 1.478(6) . ?
N2 C13 1.486(6) . ?
N2 C9 1.496(6) . ?
C9 C10 1.514(7) . ?
C9 H9A 0.9900 . ?
C9 H9B 0.9900 . ?
C10 O9 1.411(5) . ?
C10 H10A 0.9900 . ?
C10 H10B 0.9900 . ?
C11 C12 1.536(7) . ?
C11 H11A 0.9900 . ?
C11 H11B 0.9900 . ?
C12 O10 1.415(5) . ?
C12 H12A 0.9900 . ?
C12 H12B 0.9900 . ?
O10 Pr4 2.382(3) 3_666 ?
C13 C14 1.535(7) . ?
C13 H13A 0.9900 . ?
C13 H13B 0.9900 . ?
C14 C15 1.536(7) . ?
C14 H14A 0.9900 . ?
C14 H14B 0.9900 . ?
C15 C16 1.519(8) . ?
C15 H15A 0.9900 . ?
C15 H15B 0.9900 . ?
C16 H16A 0.9800 . ?
C16 H16B 0.9800 . ?
C16 H16C 0.9800 . ?
O11 C17 1.253(6) . ?
O12 C17 1.262(6) . ?
C17 C18 1.537(6) . ?
C18 C21 1.524(7) . ?
C18 C20 1.525(7) . ?
C18 C19 1.527(7) . ?
C19 H19A 0.9800 . ?
C19 H19B 0.9800 . ?
C19 H19C 0.9800 . ?
C20 H20A 0.9800 . ?
C20 H20B 0.9800 . ?
C20 H20C 0.9800 . ?
C21 H21A 0.9800 . ?
C21 H21B 0.9800 . ?
C21 H21C 0.9800 . ?
O13 C22 1.255(6) . ?
O14 C22 1.277(6) . ?
C22 C23 1.529(6) . ?
C23 C24 1.523(8) . ?
C23 C26 1.531(8) . ?
C23 C25 1.534(8) . ?
C24 H24A 0.9800 . ?
C24 H24B 0.9800 . ?
C24 H24C 0.9800 . ?
C25 H25A 0.9800 . ?
C25 H25B 0.9800 . ?
C25 H25C 0.9800 . ?
C26 H26A 0.9800 . ?
C26 H26B 0.9800 . ?
C26 H26C 0.9800 . ?
O15 C27 1.264(6) . ?
O16 C27 1.271(6) . ?
C27 C28 1.531(6) . ?
C28 C30 1.524(8) . ?
C28 C31 1.531(8) . ?
C28 C29 1.543(7) . ?
C29 H29A 0.9800 . ?
C29 H29B 0.9800 . ?
C29 H29C 0.9800 . ?
C30 H30A 0.9800 . ?
C30 H30B 0.9800 . ?
C30 H30C 0.9800 . ?
C31 H31A 0.9800 . ?
C31 H31B 0.9800 . ?
C31 H31C 0.9800 . ?
O17 C32 1.274(6) . ?
O18 C32 1.254(6) . ?
C32 C33 1.540(7) . ?
C33 C35 1.512(8) . ?
C33 C34 1.529(8) . ?
C33 C36 1.533(8) . ?
C34 H34A 0.9800 . ?
C34 H34B 0.9800 . ?
C34 H34C 0.9800 . ?
C35 H35A 0.9800 . ?
C35 H35B 0.9800 . ?
C35 H35C 0.9800 . ?
C36 H36A 0.9800 . ?
C36 H36B 0.9800 . ?
C36 H36C 0.9800 . ?
O19 C37 1.278(6) . ?
O20 C37 1.248(6) . ?
O20 Pr4 2.477(3) 3_666 ?
C37 C38 1.547(7) . ?
C38 C40 1.517(7) . ?
C38 C41 1.529(8) . ?
C38 C39 1.530(8) . ?
C39 H39A 0.9800 . ?
C39 H39B 0.9800 . ?
C39 H39C 0.9800 . ?
C40 H40A 0.9800 . ?
C40 H40B 0.9800 . ?
C40 H40C 0.9800 . ?
C41 H41A 0.9800 . ?
C41 H41B 0.9800 . ?
C41 H41C 0.9800 . ?
O21 C42 1.278(6) . ?
O22 C42 1.263(6) . ?
C42 C43 1.531(7) . ?
C43 C46 1.532(8) . ?
C43 C45 1.533(8) . ?
C43 C44 1.539(7) . ?
C44 H44A 0.9800 . ?
C44 H44B 0.9800 . ?
C44 H44C 0.9800 . ?
C45 H45A 0.9800 . ?
C45 H45B 0.9800 . ?
C45 H45C 0.9800 . ?
C46 H46A 0.9800 . ?
C46 H46B 0.9800 . ?
C46 H46C 0.9800 . ?
O23 C47 1.297(5) . ?
O24 C47 1.237(6) . ?
C47 C48 1.477(7) . ?
C48 H48A 0.9800 . ?
C48 H48B 0.9800 . ?
C48 H48C 0.9800 . ?
O25 C49 1.298(6) . ?
O25 Pr4 2.513(3) 3_666 ?
O26 C49 1.240(6) . ?
C49 C50 1.499(7) . ?
C50 H50A 0.9800 . ?
C50 H50B 0.9800 . ?
C50 H50C 0.9800 . ?
N3 O29 1.212(6) . ?
N3 O27 1.276(5) . ?
N3 O28 1.284(6) . ?
N4 O32 1.220(6) . ?
N4 O31 1.265(6) . ?
N4 O30 1.283(5) . ?
N51 C53 1.470(16) . ?
N51 C51 1.501(15) . ?
N51 C55 1.520(13) . ?
N51 H51 0.9300 . ?
C51 C52 1.498(17) . ?
C51 H51A 0.9900 . ?
C51 H51B 0.9900 . ?
C52 O51 1.435(14) . ?
C52 H52A 0.9900 . ?
C52 H52B 0.9900 . ?
O51 H51C 0.8400 . ?
C53 C54 1.525(15) . ?
C53 H53A 0.9900 . ?
C53 H53B 0.9900 . ?
C54 O52 1.416(13) . ?
C54 H54A 0.9900 . ?
C54 H54B 0.9900 . ?
O52 H52 0.8400 . ?
C55 C56 1.524(14) . ?
C55 H55A 0.9900 . ?
C55 H55B 0.9900 . ?
C56 C57 1.555(14) . ?
C56 H56A 0.9900 . ?
C56 H56B 0.9900 . ?
C57 C58 1.492(18) . ?
C57 H57A 0.9900 . ?
C57 H57B 0.9900 . ?
C58 H58A 0.9800 . ?
C58 H58B 0.9800 . ?
C58 H58C 0.9800 . ?
Cl1 C61 1.77(2) . ?
Cl2 C61 1.78(2) . ?
C61 H61A 0.9900 . ?
C61 H61B 0.9900 . ?
Cl3 C71A 1.712(13) . ?
Cl3 C71B 1.87(3) . ?
Cl4 C71A 1.712(13) . ?
Cl4 C71B 1.86(3) . ?
C71A H71A 0.9900 . ?
C71A H71B 0.9900 . ?
C71B H71C 0.9900 . ?
C71B H71D 0.9900 . ?

loop_
_geom_hbond_atom_site_label_D
_geom_hbond_atom_site_label_H
_geom_hbond_atom_site_label_A
_geom_hbond_distance_DH
_geom_hbond_distance_HA
_geom_hbond_distance_DA
_geom_hbond_angle_DHA
_geom_hbond_site_symmetry_A
O1 H1 O22 0.86(3) 1.89(4) 2.712(4) 160(5) 3_666
O2 H2 O25 0.81(3) 1.99(3) 2.791(4) 169(5) 3_666
O3 H3 O23 0.84(3) 1.98(4) 2.793(4) 161(5) 3_666
O5 H5 O30 0.82(3) 2.23(4) 2.997(5) 157(5) .
O6 H6 O27 0.81(3) 2.25(4) 3.009(5) 155(5) .
N51 H51 O28 0.93 2.14 3.029(9) 160.8 .
O51 H51C O21 0.84 1.96 2.790(8) 171.4 3_667
O52 H52 O21 0.84 1.86 2.648(8) 156.3 .
